data_2108932
loop_
_publ_author_name
'Hasija, Avantika'
'Som, Shubham'
'Chopra, Deepak'

_publ_section_title
;
 Investigation of crystal structures, energetics and isostructurality in
 halogen-substituted phosphoramidates
;
_journal_issue 2
_journal_name_full 'Acta Crystallographica Section B'
_journal_page_first
;
;
_journal_paper_doi 10.1107/S2052520622000889
_journal_volume 78
_journal_year 2022
_chemical_formula_moiety 'C18 H15 Cl N O3 P'
_chemical_formula_sum 'C18 H15 Cl N O3 P'
_chemical_formula_weight 359.73
_space_group_crystal_system triclinic
_space_group_IT_number 2
_space_group_name_Hall '-P 1'
_space_group_name_H-M_alt 'P -1'
_atom_sites_solution_hydrogens mixed
_atom_sites_solution_primary dual
_audit_creation_date 2021-05-28
_audit_creation_method
;
Olex2 1.3
(compiled 2020.11.12 svn.r5f609507 for OlexSys, GUI svn.r6272)
;
_cell_angle_alpha 79.7420(10)
_cell_angle_beta 86.9390(10)
_cell_angle_gamma 72.7840(10)
_cell_formula_units_Z 2
_cell_length_a 8.4547(2)
_cell_length_b 9.2155(2)
_cell_length_c 11.0953(2)
_cell_measurement_reflns_used 9949
_cell_measurement_temperature 100(2)
_cell_measurement_theta_max 30.15
_cell_measurement_theta_min 2.74
_cell_volume 812.55(3)
_computing_cell_refinement 'Bruker SAINT'
_computing_data_collection 'Bruker APEX2'
_computing_data_reduction 'Bruker SAINT'
_computing_molecular_graphics 'Olex2 1.3 (Dolomanov et al., 2009)'
_computing_publication_material 'Olex2 1.3 (Dolomanov et al., 2009)'
_computing_structure_refinement 'SHELXL 2018/3 (Sheldrick, 2015)'
_computing_structure_solution 'SHELXS-97 (Sheldrick 2008)'
_diffrn_ambient_temperature 99.95
_diffrn_measured_fraction_theta_full 0.983
_diffrn_measured_fraction_theta_max 0.980
_diffrn_measurement_device_type 'Bruker APEX-II CCD'
_diffrn_measurement_method '\f and \w scans'
_diffrn_radiation_type MoK\a
_diffrn_radiation_wavelength 0.71073
_diffrn_reflns_av_R_equivalents 0.0140
_diffrn_reflns_av_unetI/netI 0.0112
_diffrn_reflns_Laue_measured_fraction_full 0.983
_diffrn_reflns_Laue_measured_fraction_max 0.980
_diffrn_reflns_limit_h_max 11
_diffrn_reflns_limit_h_min -11
_diffrn_reflns_limit_k_max 10
_diffrn_reflns_limit_k_min -13
_diffrn_reflns_limit_l_max 15
_diffrn_reflns_limit_l_min -15
_diffrn_reflns_number 23195
_diffrn_reflns_point_group_measured_fraction_full 0.983
_diffrn_reflns_point_group_measured_fraction_max 0.980
_diffrn_reflns_theta_full 25.242
_diffrn_reflns_theta_max 30.179
_diffrn_reflns_theta_min 2.348
_exptl_absorpt_coefficient_mu 0.350
_exptl_absorpt_correction_T_max 0.7460
_exptl_absorpt_correction_T_min 0.6176
_exptl_absorpt_correction_type multi-scan
_exptl_absorpt_process_details SADABS-2014/2
_exptl_crystal_colour 'clear colourless'
_exptl_crystal_colour_lustre clear
_exptl_crystal_colour_primary colourless
_exptl_crystal_density_diffrn 1.470
_exptl_crystal_description plate
_exptl_crystal_F_000 372
_exptl_crystal_size_max 0.343
_exptl_crystal_size_mid 0.082
_exptl_crystal_size_min 0.076
_refine_diff_density_max 0.419
_refine_diff_density_min -0.329
_refine_diff_density_rms 0.050
_refine_ls_extinction_method none
_refine_ls_goodness_of_fit_ref 1.056
_refine_ls_hydrogen_treatment mixed
_refine_ls_matrix_type full
_refine_ls_number_parameters 221
_refine_ls_number_reflns 4715
_refine_ls_number_restraints 0
_refine_ls_restrained_S_all 1.056
_refine_ls_R_factor_all 0.0299
_refine_ls_R_factor_gt 0.0289
_refine_ls_shift/su_max 0.001
_refine_ls_shift/su_mean 0.000
_refine_ls_structure_factor_coef Fsqd
_refine_ls_weighting_details 'w=1/[\s^2^(Fo^2^)+(0.0418P)^2^+0.3613P] where P=(Fo^2^+2Fc^2^)/3'
_refine_ls_weighting_scheme calc
_refine_ls_wR_factor_gt 0.0794
_refine_ls_wR_factor_ref 0.0803
_reflns_Friedel_coverage 0.000
_reflns_number_gt 4535
_reflns_number_total 4715
_reflns_threshold_expression 'I > 2\s(I)'
_cod_data_source_file aw5064sup1.cif
_cod_data_source_block 2Cl
_cod_database_code 2108932
_shelx_shelxl_version_number 2018/3
_shelx_space_group_comment
;
The symmetry employed for this shelxl refinement is uniquely defined
by the following loop, which should always be used as a source of
symmetry information in preference to the above space-group names.
They are only intended as comments.
;
_shelx_estimated_absorpt_t_max 0.974
_shelx_estimated_absorpt_t_min 0.889
_olex2_refinement_description
;
1. Fixed Uiso
 At 1.2 times of:
  All C(H) groups
2.a Aromatic/amide H refined with riding coordinates:
 C2(H2), C3(H3), C4(H4), C5(H5), C6(H6), C9(H9), C10(H10), C11(H11), C12(H12),
 C14(H14), C15(H15), C16(H16), C17(H17), C18(H18)
;
_olex2_submission_special_instructions 'No special instructions were received'

loop_
_space_group_symop_operation_xyz
'x, y, z'
'-x, -y, -z'

loop_
_atom_site_label
_atom_site_type_symbol
_atom_site_fract_x
_atom_site_fract_y
_atom_site_fract_z
_atom_site_U_iso_or_equiv
_atom_site_adp_type
_atom_site_occupancy
_atom_site_site_symmetry_order
_atom_site_calc_flag
_atom_site_refinement_flags_posn
_atom_site_refinement_flags_adp
_atom_site_refinement_flags_occupancy
_atom_site_disorder_assembly
_atom_site_disorder_group
Cl1 Cl -0.13402(3) 0.81084(3) 0.75411(2) 0.02425(7) Uani 1 1 d . . . . .
P1 P 0.25840(3) 0.83625(3) 0.98539(2) 0.01161(6) Uani 1 1 d . . . . .
O1 O 0.39553(9) 0.80311(8) 0.88209(6) 0.01533(14) Uani 1 1 d . . . . .
O2 O 0.36968(8) 0.71440(8) 1.08951(6) 0.01514(14) Uani 1 1 d . . . . .
O3 O 0.20153(9) 0.99531(8) 1.00835(7) 0.01633(14) Uani 1 1 d . . . . .
N1 N 0.10466(10) 0.77685(9) 0.95396(8) 0.01349(15) Uani 1 1 d . . . . .
C1 C 0.37132(12) 0.90840(11) 0.77114(9) 0.01446(17) Uani 1 1 d . . . . .
C2 C 0.27896(13) 0.88860(12) 0.67928(9) 0.01883(19) Uani 1 1 d . . . . .
H2 H 0.232651 0.807333 0.690355 0.023 Uiso 1 1 calc R U . . .
C3 C 0.25710(14) 0.99331(13) 0.56993(10) 0.0213(2) Uani 1 1 d . . . . .
H3 H 0.195238 0.982261 0.507150 0.026 Uiso 1 1 calc R U . . .
C4 C 0.32698(14) 1.11402(13) 0.55397(10) 0.0210(2) Uani 1 1 d . . . . .
H4 H 0.310589 1.184374 0.481126 0.025 Uiso 1 1 calc R U . . .
C5 C 0.42136(14) 1.12972(12) 0.64679(10) 0.01980(19) Uani 1 1 d . . . . .
H5 H 0.469255 1.209939 0.635418 0.024 Uiso 1 1 calc R U . . .
C6 C 0.44475(12) 1.02626(12) 0.75668(9) 0.01695(18) Uani 1 1 d . . . . .
H6 H 0.508246 1.036018 0.819006 0.020 Uiso 1 1 calc R U . . .
C7 C 0.11568(11) 0.63898(11) 0.90985(8) 0.01297(16) Uani 1 1 d . . . . .
C8 C 0.01138(12) 0.63992(11) 0.81587(9) 0.01549(17) Uani 1 1 d . . . . .
C9 C 0.01728(13) 0.50665(12) 0.77191(10) 0.01856(19) Uani 1 1 d . . . . .
H9 H -0.053711 0.510114 0.709567 0.022 Uiso 1 1 calc R U . . .
C10 C 0.12988(13) 0.36806(12) 0.82159(10) 0.01948(19) Uani 1 1 d . . . . .
H10 H 0.134728 0.278124 0.792650 0.023 Uiso 1 1 calc R U . . .
C11 C 0.23514(12) 0.36426(12) 0.91457(10) 0.01896(19) Uani 1 1 d . . . . .
H11 H 0.310798 0.271511 0.947791 0.023 Uiso 1 1 calc R U . . .
C12 C 0.22822(12) 0.49813(11) 0.95836(9) 0.01614(17) Uani 1 1 d . . . . .
H12 H 0.299401 0.494024 1.020775 0.019 Uiso 1 1 calc R U . . .
C13 C 0.32105(12) 0.67266(11) 1.20950(9) 0.01443(17) Uani 1 1 d . . . . .
C14 C 0.41536(13) 0.52993(12) 1.26893(9) 0.01825(18) Uani 1 1 d . . . . .
H14 H 0.500978 0.468201 1.228184 0.022 Uiso 1 1 calc R U . . .
C15 C 0.37968(14) 0.48095(13) 1.39018(10) 0.0227(2) Uani 1 1 d . . . . .
H15 H 0.442602 0.386078 1.431412 0.027 Uiso 1 1 calc R U . . .
C16 C 0.25052(15) 0.57275(15) 1.45039(10) 0.0247(2) Uani 1 1 d . . . . .
H16 H 0.226645 0.539200 1.531513 0.030 Uiso 1 1 calc R U . . .
C17 C 0.15751(14) 0.71439(14) 1.38914(10) 0.0228(2) Uani 1 1 d . . . . .
H17 H 0.070890 0.775410 1.429579 0.027 Uiso 1 1 calc R U . . .
C18 C 0.19202(13) 0.76684(12) 1.26748(9) 0.01802(18) Uani 1 1 d . . . . .
H18 H 0.130135 0.862304 1.226500 0.022 Uiso 1 1 calc R U . . .
H1 H 0.008(2) 0.842(2) 0.9583(15) 0.030(4) Uiso 1 1 d . . . . .

loop_
_atom_site_aniso_label
_atom_site_aniso_U_11
_atom_site_aniso_U_22
_atom_site_aniso_U_33
_atom_site_aniso_U_23
_atom_site_aniso_U_13
_atom_site_aniso_U_12
Cl1 0.02580(13) 0.01862(13) 0.02613(13) -0.00422(9) -0.01356(10) -0.00057(9)
P1 0.01102(11) 0.01042(11) 0.01319(11) -0.00174(8) -0.00134(8) -0.00275(8)
O1 0.0144(3) 0.0139(3) 0.0154(3) 0.0003(2) 0.0009(2) -0.0023(2)
O2 0.0132(3) 0.0166(3) 0.0136(3) 0.0003(2) -0.0020(2) -0.0025(2)
O3 0.0158(3) 0.0126(3) 0.0212(3) -0.0049(3) -0.0007(3) -0.0039(2)
N1 0.0111(3) 0.0114(4) 0.0181(4) -0.0046(3) -0.0021(3) -0.0021(3)
C1 0.0138(4) 0.0137(4) 0.0146(4) -0.0015(3) 0.0019(3) -0.0029(3)
C2 0.0202(4) 0.0198(5) 0.0187(4) -0.0023(4) -0.0003(3) -0.0098(4)
C3 0.0234(5) 0.0255(5) 0.0169(4) -0.0018(4) -0.0033(4) -0.0105(4)
C4 0.0250(5) 0.0212(5) 0.0164(4) 0.0005(4) -0.0005(4) -0.0082(4)
C5 0.0242(5) 0.0180(5) 0.0192(4) -0.0016(4) 0.0013(4) -0.0102(4)
C6 0.0179(4) 0.0177(4) 0.0165(4) -0.0035(3) 0.0003(3) -0.0069(3)
C7 0.0123(4) 0.0124(4) 0.0152(4) -0.0035(3) 0.0009(3) -0.0045(3)
C8 0.0144(4) 0.0154(4) 0.0167(4) -0.0032(3) -0.0013(3) -0.0038(3)
C9 0.0175(4) 0.0208(5) 0.0208(4) -0.0085(4) 0.0003(3) -0.0079(4)
C10 0.0170(4) 0.0169(5) 0.0280(5) -0.0103(4) 0.0043(4) -0.0072(4)
C11 0.0148(4) 0.0131(4) 0.0291(5) -0.0056(4) 0.0013(4) -0.0033(3)
C12 0.0137(4) 0.0134(4) 0.0212(4) -0.0031(3) -0.0018(3) -0.0035(3)
C13 0.0151(4) 0.0160(4) 0.0136(4) -0.0014(3) -0.0029(3) -0.0069(3)
C14 0.0175(4) 0.0180(5) 0.0184(4) 0.0002(3) -0.0034(3) -0.0052(4)
C15 0.0245(5) 0.0241(5) 0.0191(5) 0.0045(4) -0.0064(4) -0.0101(4)
C16 0.0291(5) 0.0334(6) 0.0155(4) -0.0014(4) -0.0010(4) -0.0165(5)
C17 0.0245(5) 0.0280(5) 0.0202(5) -0.0095(4) 0.0034(4) -0.0115(4)
C18 0.0189(4) 0.0170(4) 0.0195(4) -0.0049(3) -0.0010(3) -0.0060(4)

loop_
_atom_type_symbol
_atom_type_description
_atom_type_scat_dispersion_real
_atom_type_scat_dispersion_imag
_atom_type_scat_source
C C 0.0033 0.0016 'International Tables Vol C Tables 4.2.6.8 and 6.1.1.4'
H H 0.0000 0.0000 'International Tables Vol C Tables 4.2.6.8 and 6.1.1.4'
N N 0.0061 0.0033 'International Tables Vol C Tables 4.2.6.8 and 6.1.1.4'
O O 0.0106 0.0060 'International Tables Vol C Tables 4.2.6.8 and 6.1.1.4'
P P 0.1023 0.0942 'International Tables Vol C Tables 4.2.6.8 and 6.1.1.4'
Cl Cl 0.1484 0.1585 'International Tables Vol C Tables 4.2.6.8 and 6.1.1.4'

loop_
_geom_angle_atom_site_label_1
_geom_angle_atom_site_label_2
_geom_angle_atom_site_label_3
_geom_angle
_geom_angle_site_symmetry_1
_geom_angle_site_symmetry_3
_geom_angle_publ_flag
O1 P1 N1 108.53(4) . . ?
O2 P1 O1 94.11(4) . . ?
O2 P1 N1 109.78(4) . . ?
O3 P1 O1 115.94(4) . . ?
O3 P1 O2 115.58(4) . . ?
O3 P1 N1 111.58(4) . . ?
C1 O1 P1 117.53(6) . . ?
C13 O2 P1 126.36(6) . . ?
P1 N1 H1 114.8(12) . . ?
C7 N1 P1 126.67(7) . . ?
C7 N1 H1 118.2(12) . . ?
C2 C1 O1 119.18(9) . . ?
C6 C1 O1 118.56(9) . . ?
C6 C1 C2 122.25(9) . . ?
C1 C2 H2 120.8 . . ?
C1 C2 C3 118.39(9) . . ?
C3 C2 H2 120.8 . . ?
C2 C3 H3 119.8 . . ?
C4 C3 C2 120.47(10) . . ?
C4 C3 H3 119.8 . . ?
C3 C4 H4 120.0 . . ?
C3 C4 C5 119.97(10) . . ?
C5 C4 H4 120.0 . . ?
C4 C5 H5 119.8 . . ?
C4 C5 C6 120.43(10) . . ?
C6 C5 H5 119.8 . . ?
C1 C6 C5 118.47(9) . . ?
C1 C6 H6 120.8 . . ?
C5 C6 H6 120.8 . . ?
C8 C7 N1 120.37(8) . . ?
C12 C7 N1 121.99(8) . . ?
C12 C7 C8 117.63(9) . . ?
C7 C8 Cl1 119.72(7) . . ?
C9 C8 Cl1 118.45(8) . . ?
C9 C8 C7 121.81(9) . . ?
C8 C9 H9 120.2 . . ?
C8 C9 C10 119.55(9) . . ?
C10 C9 H9 120.2 . . ?
C9 C10 H10 120.1 . . ?
C11 C10 C9 119.73(9) . . ?
C11 C10 H10 120.1 . . ?
C10 C11 H11 119.8 . . ?
C10 C11 C12 120.40(10) . . ?
C12 C11 H11 119.8 . . ?
C7 C12 H12 119.6 . . ?
C11 C12 C7 120.88(9) . . ?
C11 C12 H12 119.6 . . ?
C14 C13 O2 114.77(9) . . ?
C18 C13 O2 123.28(9) . . ?
C18 C13 C14 121.93(9) . . ?
C13 C14 H14 120.6 . . ?
C15 C14 C13 118.86(10) . . ?
C15 C14 H14 120.6 . . ?
C14 C15 H15 119.8 . . ?
C14 C15 C16 120.42(10) . . ?
C16 C15 H15 119.8 . . ?
C15 C16 H16 120.1 . . ?
C17 C16 C15 119.74(10) . . ?
C17 C16 H16 120.1 . . ?
C16 C17 H17 119.6 . . ?
C16 C17 C18 120.90(10) . . ?
C18 C17 H17 119.6 . . ?
C13 C18 C17 118.14(10) . . ?
C13 C18 H18 120.9 . . ?
C17 C18 H18 120.9 . . ?

loop_
_geom_bond_atom_site_label_1
_geom_bond_atom_site_label_2
_geom_bond_distance
_geom_bond_site_symmetry_2
_geom_bond_publ_flag
Cl1 C8 1.7381(10) . ?
P1 O1 1.5888(7) . ?
P1 O2 1.5841(7) . ?
P1 O3 1.4654(7) . ?
P1 N1 1.6274(8) . ?
O1 C1 1.4081(11) . ?
O2 C13 1.3937(11) . ?
N1 C7 1.4174(12) . ?
N1 H1 0.859(18) . ?
C1 C2 1.3848(14) . ?
C1 C6 1.3846(13) . ?
C2 H2 0.9300 . ?
C2 C3 1.3923(14) . ?
C3 H3 0.9300 . ?
C3 C4 1.3877(15) . ?
C4 H4 0.9300 . ?
C4 C5 1.3883(15) . ?
C5 H5 0.9300 . ?
C5 C6 1.3911(14) . ?
C6 H6 0.9300 . ?
C7 C8 1.3984(13) . ?
C7 C12 1.3981(13) . ?
C8 C9 1.3867(14) . ?
C9 H9 0.9300 . ?
C9 C10 1.3881(15) . ?
C10 H10 0.9300 . ?
C10 C11 1.3872(15) . ?
C11 H11 0.9300 . ?
C11 C12 1.3890(13) . ?
C12 H12 0.9300 . ?
C13 C14 1.3882(14) . ?
C13 C18 1.3858(14) . ?
C14 H14 0.9300 . ?
C14 C15 1.3877(14) . ?
C15 H15 0.9300 . ?
C15 C16 1.3896(17) . ?
C16 H16 0.9300 . ?
C16 C17 1.3847(17) . ?
C17 H17 0.9300 . ?
C17 C18 1.3964(15) . ?
C18 H18 0.9300 . ?

loop_
_geom_torsion_atom_site_label_1
_geom_torsion_atom_site_label_2
_geom_torsion_atom_site_label_3
_geom_torsion_atom_site_label_4
_geom_torsion
_geom_torsion_site_symmetry_1
_geom_torsion_site_symmetry_2
_geom_torsion_site_symmetry_3
_geom_torsion_site_symmetry_4
_geom_torsion_publ_flag
Cl1 C8 C9 C10 -178.62(8) . . . . ?
P1 O1 C1 C2 -86.91(10) . . . . ?
P1 O1 C1 C6 94.74(9) . . . . ?
P1 O2 C13 C14 158.04(7) . . . . ?
P1 O2 C13 C18 -23.76(13) . . . . ?
P1 N1 C7 C8 -136.77(8) . . . . ?
P1 N1 C7 C12 43.88(13) . . . . ?
O1 P1 O2 C13 -175.15(8) . . . . ?
O1 P1 N1 C7 41.12(9) . . . . ?
O1 C1 C2 C3 -179.64(9) . . . . ?
O1 C1 C6 C5 179.69(9) . . . . ?
O2 P1 O1 C1 -166.80(7) . . . . ?
O2 P1 N1 C7 -60.46(9) . . . . ?
O2 C13 C14 C15 177.81(9) . . . . ?
O2 C13 C18 C17 -178.25(9) . . . . ?
O3 P1 O1 C1 -45.72(8) . . . . ?
O3 P1 O2 C13 63.48(9) . . . . ?
O3 P1 N1 C7 170.08(8) . . . . ?
N1 P1 O1 C1 80.75(7) . . . . ?
N1 P1 O2 C13 -63.77(8) . . . . ?
N1 C7 C8 Cl1 -0.70(13) . . . . ?
N1 C7 C8 C9 -179.01(9) . . . . ?
N1 C7 C12 C11 179.17(9) . . . . ?
C1 C2 C3 C4 0.18(16) . . . . ?
C2 C1 C6 C5 1.40(15) . . . . ?
C2 C3 C4 C5 0.90(17) . . . . ?
C3 C4 C5 C6 -0.85(17) . . . . ?
C4 C5 C6 C1 -0.27(16) . . . . ?
C6 C1 C2 C3 -1.35(15) . . . . ?
C7 C8 C9 C10 -0.29(15) . . . . ?
C8 C7 C12 C11 -0.20(14) . . . . ?
C8 C9 C10 C11 0.02(15) . . . . ?
C9 C10 C11 C12 0.15(16) . . . . ?
C10 C11 C12 C7 -0.06(15) . . . . ?
C12 C7 C8 Cl1 178.68(7) . . . . ?
C12 C7 C8 C9 0.37(14) . . . . ?
C13 C14 C15 C16 0.69(16) . . . . ?
C14 C13 C18 C17 -0.17(15) . . . . ?
C14 C15 C16 C17 -0.37(17) . . . . ?
C15 C16 C17 C18 -0.24(17) . . . . ?
C16 C17 C18 C13 0.50(16) . . . . ?
C18 C13 C14 C15 -0.42(15) . . . . ?

_cod_database_fobs_code 2108932
